data_7121555
loop_
_publ_author_name
'Kalyakina, Alena S.'
'Utochnikova, Valentina V.'
'Zimmer, Manuel'
'Dietrich, Fabian'
'Kaczmarek, Anna M.'
'Van Deun, Rik'
'Vashchenko, Andrey A.'
'Goloveshkin, Alexander S.'
'Nieger, Martin'
'Gerhards, Markus'
'Schepers, Ute'
'Br\"ase, Stefan'

_publ_section_title
;
 Remarkable high efficiency of red emitters using Eu(iii) ternary
 complexes.
;
_journal_issue 41
_journal_name_full 'Chemical communications (Cambridge, England)'
_journal_page_first 5221
_journal_page_last 5224
_journal_paper_doi 10.1039/c8cc02930j
_journal_volume 54
_journal_year 2018
_chemical_formula_moiety 'C66 H34 Eu2 F12 N4 O12'
_chemical_formula_sum 'C66 H34 Eu2 F12 N4 O12'
_chemical_formula_weight 1606.89
_space_group_crystal_system monoclinic
_space_group_IT_number 14
_space_group_name_Hall '-P 2yn'
_space_group_name_H-M_alt 'P 1 21/n 1'
_symmetry_space_group_name_Hall '-P 2yn'
_symmetry_space_group_name_H-M 'P 1 21/n 1'
_atom_sites_solution_hydrogens geom
_atom_sites_solution_primary direct
_audit_creation_date 2016-07-01
_audit_creation_method
;
Olex2 1.2
(compiled 2016.02.19 svn.r3266 for OlexSys, GUI svn.r5155)
;
_audit_update_record
;
2018-01-20 deposited with the CCDC.
2018-04-24 downloaded from the CCDC.
;
_cell_angle_alpha 90
_cell_angle_beta 103.713(4)
_cell_angle_gamma 90
_cell_formula_units_Z 2
_cell_length_a 14.583(2)
_cell_length_b 13.1391(17)
_cell_length_c 15.364(2)
_cell_measurement_reflns_used 6378
_cell_measurement_temperature 120
_cell_measurement_theta_max 30.483
_cell_measurement_theta_min 2.201
_cell_volume 2859.9(7)
_computing_cell_refinement 'SAINT v8.34A (Bruker, 2013)'
_computing_data_reduction 'SAINT v8.34A (Bruker, 2013)'
_computing_molecular_graphics 'Olex2 (Dolomanov et al., 2009)'
_computing_publication_material 'Olex2 (Dolomanov et al., 2009)'
_computing_structure_refinement 'ShelXL (Sheldrick, 2015)'
_computing_structure_solution 'ShelXT (Sheldrick, 2015)'
_diffrn_ambient_temperature 120
_diffrn_detector_area_resol_mean 8
_diffrn_measured_fraction_theta_full 1.000
_diffrn_measured_fraction_theta_max 0.986
_diffrn_measurement_device_type 'Bruker SMART APEX CCD area detector'
_diffrn_measurement_method '\w and \f scans'
_diffrn_radiation_monochromator graphite
_diffrn_radiation_type MoK\a
_diffrn_radiation_wavelength 0.71073
_diffrn_reflns_av_R_equivalents 0.1461
_diffrn_reflns_av_unetI/netI 0.1170
_diffrn_reflns_Laue_measured_fraction_full 1.000
_diffrn_reflns_Laue_measured_fraction_max 0.986
_diffrn_reflns_limit_h_max 20
_diffrn_reflns_limit_h_min -20
_diffrn_reflns_limit_k_max 18
_diffrn_reflns_limit_k_min -18
_diffrn_reflns_limit_l_max 21
_diffrn_reflns_limit_l_min -21
_diffrn_reflns_number 47998
_diffrn_reflns_point_group_measured_fraction_full 1.000
_diffrn_reflns_point_group_measured_fraction_max 0.986
_diffrn_reflns_theta_full 26.000
_diffrn_reflns_theta_max 30.820
_diffrn_reflns_theta_min 1.731
_diffrn_source 'sealed tube'
_diffrn_standards_number 0
_exptl_absorpt_coefficient_mu 2.284
_exptl_absorpt_correction_T_max 0.4935
_exptl_absorpt_correction_T_min 0.4112
_exptl_absorpt_correction_type multi-scan
_exptl_absorpt_process_details
;
SADABS-2014/5 (Bruker,2014/5) was used for absorption correction.
wR2(int) was 0.1253 before and 0.0605 after correction.
The Ratio of minimum to maximum transmission is 0.8332.
The \l/2 correction factor is Not present.
;
_exptl_crystal_colour colourless
_exptl_crystal_colour_primary colourless
_exptl_crystal_density_diffrn 1.866
_exptl_crystal_description block
_exptl_crystal_F_000 1576
_exptl_crystal_preparation Luminescent
_exptl_crystal_recrystallization_method 'crystallized from ???'
_exptl_crystal_size_max 0.1
_exptl_crystal_size_mid 0.05
_exptl_crystal_size_min 0.05
_refine_diff_density_max 1.420
_refine_diff_density_min -0.921
_refine_diff_density_rms 0.158
_refine_ls_extinction_method none
_refine_ls_goodness_of_fit_ref 0.958
_refine_ls_hydrogen_treatment constr
_refine_ls_matrix_type full
_refine_ls_number_parameters 433
_refine_ls_number_reflns 8840
_refine_ls_number_restraints 0
_refine_ls_restrained_S_all 0.958
_refine_ls_R_factor_all 0.0976
_refine_ls_R_factor_gt 0.0443
_refine_ls_shift/su_max 0.001
_refine_ls_shift/su_mean 0.000
_refine_ls_structure_factor_coef Fsqd
_refine_ls_weighting_details 'w=1/[\s^2^(Fo^2^)+(0.0304P)^2^] where P=(Fo^2^+2Fc^2^)/3'
_refine_ls_weighting_scheme calc
_refine_ls_wR_factor_gt 0.0695
_refine_ls_wR_factor_ref 0.0790
_reflns_Friedel_coverage 0.000
_reflns_number_gt 5647
_reflns_number_total 8840
_reflns_threshold_expression 'I > 2\s(I)'
_cod_data_source_file c8cc02930j2.cif
_cod_data_source_block ask229_p21n
_cod_depositor_comments 'Adding full bibliography for 7121554--7121555.cif.'
_cod_database_code 7121555
_shelx_space_group_comment
;
The symmetry employed for this shelxl refinement is uniquely defined
by the following loop, which should always be used as a source of
symmetry information in preference to the above space-group names.
They are only intended as comments.
;
_olex2_refinement_description
;
1. Fixed Uiso
 At 1.2 times of:
  All C(H) groups
2.a Aromatic/amide H refined with riding coordinates:
 C00L(H00L), C00M(H00M), C00N(H00N), C00R(H00R), C00T(H00T), C00W(H00W),
 C00Y(H00Y), C00Z(H00Z), C010(H010), C011(H011), C015(H015), C016(H016),
 C017(H017), C018(H018), C01A(H01A), C01B(H01B), C01C(H01C)
;
_shelx_shelxl_version_number 2014/7
_olex2_exptl_crystal_mounting_method 'mounted on a needle'
_olex2_submission_special_instructions 'No special instructions were received'

loop_
_space_group_symop_operation_xyz
'x, y, z'
'-x+1/2, y+1/2, -z+1/2'
'-x, -y, -z'
'x-1/2, -y-1/2, z-1/2'

loop_
_atom_site_label
_atom_site_type_symbol
_atom_site_fract_x
_atom_site_fract_y
_atom_site_fract_z
_atom_site_U_iso_or_equiv
_atom_site_adp_type
_atom_site_occupancy
_atom_site_site_symmetry_order
_atom_site_calc_flag
_atom_site_refinement_flags_posn
Eu01 Eu 0.48716(2) 0.37101(2) 0.92646(2) 0.01416(5) Uani 1 1 d .
F002 F 0.54866(16) 0.79732(15) 0.77281(14) 0.0268(5) Uani 1 1 d .
O003 O 0.52797(18) 0.54532(18) 0.91648(17) 0.0193(6) Uani 1 1 d .
F004 F 0.36524(16) 0.4189(2) 0.58610(16) 0.0398(6) Uani 1 1 d .
O005 O 0.35559(17) 0.61508(18) 0.98488(16) 0.0196(5) Uani 1 1 d .
F006 F 0.79295(17) 0.49151(19) 0.75654(18) 0.0418(7) Uani 1 1 d .
O007 O 0.43328(18) 0.40749(19) 0.76466(17) 0.0219(6) Uani 1 1 d .
O008 O 0.54769(18) 0.71046(18) 0.94028(17) 0.0199(6) Uani 1 1 d .
F009 F 0.19591(18) 0.71024(17) 0.86780(18) 0.0430(7) Uani 1 1 d .
F00A F 0.01299(18) 0.3689(2) 0.9293(2) 0.0535(7) Uani 1 1 d .
F00B F 0.71249(19) 0.3146(2) 0.54649(18) 0.0512(7) Uani 1 1 d .
O00C O 0.57663(17) 0.34469(18) 0.81147(16) 0.0206(6) Uani 1 1 d .
O00D O 0.34566(17) 0.46099(18) 0.92063(18) 0.0226(6) Uani 1 1 d .
N00E N 0.3534(2) 0.2416(2) 0.86281(19) 0.0165(6) Uani 1 1 d .
N00F N 0.5359(2) 0.1806(2) 0.9259(2) 0.0169(7) Uani 1 1 d .
C00G C 0.5096(2) 0.3769(3) 0.7491(2) 0.0174(7) Uani 1 1 d .
C00H C 0.7327(3) 0.5698(3) 0.7619(3) 0.0254(9) Uani 1 1 d .
C00I C 0.4529(3) 0.3916(3) 0.5793(3) 0.0250(9) Uani 1 1 d .
C00J C 0.4694(3) 0.1086(2) 0.8919(2) 0.0161(7) Uani 1 1 d .
C00K C 0.4925(3) 0.0044(3) 0.8885(2) 0.0179(8) Uani 1 1 d .
C00L C 0.6745(3) 0.5592(3) 0.8200(2) 0.0203(8) Uani 1 1 d .
H00L H 0.6765 0.4993 0.8550 0.024 Uiso 1 1 calc R
C00M C 0.1565(3) 0.4551(3) 0.9387(3) 0.0236(9) Uani 1 1 d .
H00M H 0.1903 0.3971 0.9662 0.028 Uiso 1 1 calc R
C00N C 0.4191(3) -0.0677(3) 0.8562(2) 0.0216(9) Uani 1 1 d .
H00N H 0.4343 -0.1378 0.8545 0.026 Uiso 1 1 calc R
C00O C 0.5239(3) 0.3747(3) 0.6551(2) 0.0196(7) Uani 1 1 d .
C00P C 0.2049(3) 0.5421(3) 0.9234(2) 0.0173(8) Uani 1 1 d .
C00Q C 0.6113(3) 0.7214(3) 0.7719(2) 0.0189(8) Uani 1 1 d .
C00R C 0.6125(3) 0.3487(3) 0.6423(3) 0.0224(9) Uani 1 1 d .
H00R H 0.6636 0.3365 0.6925 0.027 Uiso 1 1 calc R
C00S C 0.5574(2) 0.6317(3) 0.8975(2) 0.0163(7) Uani 1 1 d .
C00T C 0.6705(3) 0.7319(3) 0.7144(3) 0.0246(9) Uani 1 1 d .
H00T H 0.6679 0.7912 0.6785 0.030 Uiso 1 1 calc R
C00U C 0.6125(2) 0.6379(3) 0.8266(2) 0.0165(7) Uani 1 1 d .
C00V C 0.3735(2) 0.1406(2) 0.8604(2) 0.0161(7) Uani 1 1 d .
C00W C 0.2646(3) 0.2703(3) 0.8309(2) 0.0213(9) Uani 1 1 d .
H00W H 0.2503 0.3408 0.8313 0.026 Uiso 1 1 calc R
C00X C 0.0598(3) 0.4538(3) 0.9138(3) 0.0326(10) Uani 1 1 d .
C00Y C 0.6527(3) 0.0486(3) 0.9534(2) 0.0208(8) Uani 1 1 d .
H00Y H 0.7172 0.0306 0.9751 0.025 Uiso 1 1 calc R
C00Z C 0.4656(3) 0.3818(3) 0.4937(3) 0.0356(10) Uani 1 1 d .
H00Z H 0.4145 0.3930 0.4433 0.043 Uiso 1 1 calc R
C010 C 0.5876(3) -0.0241(3) 0.9201(2) 0.0199(8) Uani 1 1 d .
H010 H 0.6060 -0.0933 0.9180 0.024 Uiso 1 1 calc R
C011 C 0.6240(3) 0.1507(3) 0.9557(2) 0.0211(8) Uani 1 1 d .
H011 H 0.6704 0.2004 0.9798 0.025 Uiso 1 1 calc R
C012 C 0.3021(3) 0.0670(3) 0.8272(2) 0.0180(8) Uani 1 1 d .
C013 C 0.3108(3) 0.5402(3) 0.9441(2) 0.0169(8) Uani 1 1 d .
C014 C 0.1512(3) 0.6238(3) 0.8835(3) 0.0280(9) Uani 1 1 d .
C015 C 0.3280(3) -0.0374(3) 0.8277(2) 0.0213(8) Uani 1 1 d .
H015 H 0.2803 -0.0871 0.8076 0.026 Uiso 1 1 calc R
C016 C 0.1909(3) 0.2029(3) 0.7969(3) 0.0238(9) Uani 1 1 d .
H016 H 0.1284 0.2275 0.7750 0.029 Uiso 1 1 calc R
C017 C 0.0083(3) 0.5348(4) 0.8732(3) 0.0407(12) Uani 1 1 d .
H017 H -0.0587 0.5316 0.8567 0.049 Uiso 1 1 calc R
C018 C 0.0544(3) 0.6209(4) 0.8564(3) 0.0397(11) Uani 1 1 d .
H018 H 0.0202 0.6774 0.8266 0.048 Uiso 1 1 calc R
C019 C 0.6258(3) 0.3409(3) 0.5574(3) 0.0310(10) Uani 1 1 d .
C01A C 0.7338(3) 0.6545(3) 0.7099(3) 0.0299(10) Uani 1 1 d .
H01A H 0.7766 0.6600 0.6722 0.036 Uiso 1 1 calc R
C01B C 0.5540(3) 0.3552(3) 0.4820(3) 0.0350(11) Uani 1 1 d .
H01B H 0.5647 0.3472 0.4237 0.042 Uiso 1 1 calc R
C01C C 0.2096(3) 0.1010(3) 0.7953(2) 0.0210(8) Uani 1 1 d .
H01C H 0.1602 0.0539 0.7728 0.025 Uiso 1 1 calc R

loop_
_atom_site_aniso_label
_atom_site_aniso_U_11
_atom_site_aniso_U_22
_atom_site_aniso_U_33
_atom_site_aniso_U_23
_atom_site_aniso_U_13
_atom_site_aniso_U_12
Eu01 0.01745(9) 0.00979(8) 0.01564(9) -0.00103(9) 0.00472(6) -0.00040(9)
F002 0.0372(14) 0.0178(11) 0.0275(13) 0.0047(10) 0.0120(11) 0.0043(10)
O003 0.0236(15) 0.0131(12) 0.0222(14) 0.0012(11) 0.0074(12) -0.0020(11)
F004 0.0254(14) 0.0641(17) 0.0267(13) 0.0060(12) -0.0005(11) 0.0105(13)
O005 0.0200(13) 0.0150(13) 0.0218(13) -0.0028(11) 0.0011(11) -0.0003(11)
F006 0.0301(14) 0.0454(15) 0.0536(17) -0.0122(13) 0.0171(13) 0.0049(12)
O007 0.0197(14) 0.0243(14) 0.0229(14) 0.0043(11) 0.0075(12) 0.0050(11)
O008 0.0259(15) 0.0132(12) 0.0228(14) -0.0025(11) 0.0098(12) -0.0008(11)
F009 0.0456(17) 0.0236(13) 0.0597(18) 0.0109(12) 0.0120(14) 0.0064(12)
F00A 0.0380(15) 0.0452(16) 0.079(2) -0.0063(16) 0.0167(15) -0.0149(14)
F00B 0.0424(17) 0.075(2) 0.0428(16) -0.0048(15) 0.0226(14) 0.0097(15)
O00C 0.0192(14) 0.0229(14) 0.0190(13) 0.0043(11) 0.0031(11) 0.0057(11)
O00D 0.0202(14) 0.0160(13) 0.0328(16) -0.0079(12) 0.0089(12) -0.0011(11)
N00E 0.0176(17) 0.0139(15) 0.0155(16) -0.0026(12) -0.0008(13) -0.0024(13)
N00F 0.0212(18) 0.0137(15) 0.0164(16) -0.0004(13) 0.0057(13) -0.0010(13)
C00G 0.0210(19) 0.0117(16) 0.0185(18) -0.0030(16) 0.0031(15) -0.0004(17)
C00H 0.018(2) 0.026(2) 0.033(2) -0.0130(18) 0.0066(18) 0.0015(17)
C00I 0.026(2) 0.027(2) 0.021(2) 0.0008(17) 0.0041(17) 0.0025(18)
C00J 0.0234(19) 0.0120(17) 0.0140(16) 0.0022(14) 0.0067(15) -0.0005(15)
C00K 0.030(2) 0.0138(17) 0.0131(18) -0.0006(15) 0.0103(16) 0.0007(16)
C00L 0.0157(19) 0.0213(19) 0.023(2) -0.0021(16) 0.0028(16) -0.0015(16)
C00M 0.025(2) 0.0196(19) 0.027(2) -0.0051(17) 0.0076(18) -0.0003(17)
C00N 0.035(2) 0.0134(18) 0.0192(19) -0.0041(15) 0.0120(18) -0.0018(17)
C00O 0.0222(19) 0.0178(17) 0.0192(18) -0.0015(17) 0.0058(15) -0.0019(18)
C00P 0.021(2) 0.0142(17) 0.0178(19) -0.0037(15) 0.0059(16) 0.0021(15)
C00Q 0.020(2) 0.0177(18) 0.0189(19) -0.0028(15) 0.0049(16) -0.0006(16)
C00R 0.022(2) 0.024(2) 0.022(2) -0.0007(16) 0.0070(16) 0.0017(16)
C00S 0.0138(17) 0.0176(17) 0.0167(17) 0.0051(17) 0.0022(14) 0.0020(17)
C00T 0.033(2) 0.026(2) 0.0160(19) 0.0009(16) 0.0081(18) -0.0052(18)
C00U 0.0147(17) 0.0133(17) 0.0211(18) -0.0046(16) 0.0034(15) -0.0040(15)
C00V 0.0220(19) 0.0123(17) 0.0135(16) -0.0020(14) 0.0033(14) -0.0012(15)
C00W 0.029(2) 0.0131(19) 0.020(2) 0.0029(16) 0.0023(17) 0.0036(17)
C00X 0.028(2) 0.028(2) 0.043(3) -0.012(2) 0.010(2) -0.010(2)
C00Y 0.024(2) 0.0203(19) 0.0188(19) 0.0011(16) 0.0073(17) 0.0040(17)
C00Z 0.046(3) 0.040(3) 0.0161(19) -0.002(2) -0.0020(19) -0.001(2)
C010 0.031(2) 0.0143(18) 0.0182(19) -0.0003(15) 0.0128(17) 0.0035(16)
C011 0.023(2) 0.022(2) 0.0205(19) -0.0027(15) 0.0098(16) -0.0038(16)
C012 0.023(2) 0.0157(18) 0.0160(19) -0.0019(15) 0.0060(16) -0.0056(16)
C013 0.021(2) 0.0136(17) 0.0149(18) 0.0023(15) 0.0028(16) 0.0004(16)
C014 0.034(2) 0.0181(19) 0.032(2) -0.0032(19) 0.0067(18) -0.0007(19)
C015 0.029(2) 0.0164(18) 0.021(2) -0.0045(16) 0.0103(17) -0.0073(17)
C016 0.019(2) 0.027(2) 0.024(2) -0.0008(17) 0.0002(17) -0.0008(17)
C017 0.018(2) 0.046(3) 0.053(3) -0.016(2) -0.001(2) 0.004(2)
C018 0.030(2) 0.034(2) 0.050(3) -0.003(2) -0.001(2) 0.010(2)
C019 0.034(3) 0.030(2) 0.033(2) -0.0023(19) 0.016(2) -0.0007(19)
C01A 0.029(2) 0.039(2) 0.027(2) -0.0098(19) 0.0154(19) -0.0089(19)
C01B 0.052(3) 0.036(3) 0.021(2) -0.0032(19) 0.015(2) -0.002(2)
C01C 0.023(2) 0.0214(19) 0.0180(19) -0.0028(15) 0.0027(16) -0.0091(16)

loop_
_atom_type_symbol
_atom_type_description
_atom_type_scat_dispersion_real
_atom_type_scat_dispersion_imag
_atom_type_scat_source
C C 0.0033 0.0016 'International Tables Vol C Tables 4.2.6.8 and 6.1.1.4'
H H 0.0000 0.0000 'International Tables Vol C Tables 4.2.6.8 and 6.1.1.4'
Eu Eu -0.1578 3.6682 'International Tables Vol C Tables 4.2.6.8 and 6.1.1.4'
F F 0.0171 0.0103 'International Tables Vol C Tables 4.2.6.8 and 6.1.1.4'
N N 0.0061 0.0033 'International Tables Vol C Tables 4.2.6.8 and 6.1.1.4'
O O 0.0106 0.0060 'International Tables Vol C Tables 4.2.6.8 and 6.1.1.4'

loop_
_geom_angle_atom_site_label_1
_geom_angle_atom_site_label_2
_geom_angle_atom_site_label_3
_geom_angle
_geom_angle_site_symmetry_1
_geom_angle_site_symmetry_3
O003 Eu01 O005 75.01(8) . 3_667
O003 Eu01 O007 76.89(8) . .
O003 Eu01 O008 125.07(8) . 3_667
O003 Eu01 O00C 84.59(8) . .
O003 Eu01 N00E 141.49(9) . .
O003 Eu01 N00F 148.49(9) . .
O005 Eu01 O007 126.48(8) 3_667 .
O005 Eu01 O008 85.32(9) 3_667 3_667
O005 Eu01 O00C 79.54(8) 3_667 .
O005 Eu01 N00E 143.24(9) 3_667 .
O005 Eu01 N00F 81.31(9) 3_667 .
O007 Eu01 N00E 73.55(9) . .
O007 Eu01 N00F 101.86(9) . .
O008 Eu01 O007 147.17(9) 3_667 .
O008 Eu01 N00E 75.19(9) 3_667 .
O008 Eu01 N00F 72.27(9) 3_667 .
O00C Eu01 O007 53.14(8) . .
O00C Eu01 O008 141.68(8) . 3_667
O00C Eu01 N00E 96.69(9) . .
O00C Eu01 N00F 70.76(9) . .
O00D Eu01 O003 75.25(8) . .
O00D Eu01 O005 134.26(8) . 3_667
O00D Eu01 O007 78.35(9) . .
O00D Eu01 O008 84.18(9) . 3_667
O00D Eu01 O00C 130.65(9) . .
O00D Eu01 N00E 75.06(9) . .
O00D Eu01 N00F 135.90(9) . .
N00E Eu01 N00F 63.28(9) . .
Eu01 O003 Eu01 105.00(9) . 3_667
C00S O003 Eu01 86.85(19) . 3_667
C00S O003 Eu01 167.6(2) . .
C013 O005 Eu01 131.2(2) . 3_667
C00G O007 Eu01 92.6(2) . .
C00S O008 Eu01 98.5(2) . 3_667
C00G O00C Eu01 92.9(2) . .
C013 O00D Eu01 144.9(2) . .
C00V N00E Eu01 120.1(2) . .
C00W N00E Eu01 122.2(2) . .
C00W N00E C00V 117.7(3) . .
C00J N00F Eu01 119.8(2) . .
C011 N00F Eu01 122.0(2) . .
C011 N00F C00J 118.1(3) . .
O007 C00G Eu01 60.97(18) . .
O007 C00G O00C 121.4(3) . .
O007 C00G C00O 121.2(3) . .
O00C C00G Eu01 60.40(18) . .
O00C C00G C00O 117.4(3) . .
C00O C00G Eu01 177.0(3) . .
F006 C00H C00L 117.8(4) . .
F006 C00H C01A 118.6(4) . .
C01A C00H C00L 123.6(4) . .
F004 C00I C00O 120.8(3) . .
F004 C00I C00Z 116.2(4) . .
C00Z C00I C00O 123.1(4) . .
N00F C00J C00K 122.1(3) . .
N00F C00J C00V 118.3(3) . .
C00K C00J C00V 119.6(3) . .
C00J C00K C00N 119.3(3) . .
C010 C00K C00J 117.9(3) . .
C010 C00K C00N 122.7(3) . .
C00H C00L H00L 120.6 . .
C00H C00L C00U 118.8(3) . .
C00U C00L H00L 120.6 . .
C00P C00M H00M 120.3 . .
C00X C00M H00M 120.3 . .
C00X C00M C00P 119.4(4) . .
C00K C00N H00N 119.5 . .
C015 C00N C00K 121.0(3) . .
C015 C00N H00N 119.5 . .
C00I C00O C00G 123.8(3) . .
C00I C00O C00R 117.1(3) . .
C00R C00O C00G 118.9(3) . .
C00M C00P C013 119.1(3) . .
C014 C00P C00M 117.2(4) . .
C014 C00P C013 123.6(3) . .
F002 C00Q C00T 117.3(3) . .
F002 C00Q C00U 119.3(3) . .
C00U C00Q C00T 123.3(3) . .
C00O C00R H00R 120.0 . .
C019 C00R C00O 119.9(4) . .
C019 C00R H00R 120.0 . .
O003 C00S Eu01 67.46(18) . 3_667
O003 C00S C00U 118.9(3) . .
O008 C00S Eu01 56.48(17) . 3_667
O008 C00S O003 122.1(3) . .
O008 C00S C00U 118.8(3) . .
C00U C00S Eu01 160.9(2) . 3_667
C00Q C00T H00T 120.5 . .
C00Q C00T C01A 118.9(4) . .
C01A C00T H00T 120.5 . .
C00L C00U C00S 118.7(3) . .
C00Q C00U C00L 117.5(3) . .
C00Q C00U C00S 123.6(3) . .
N00E C00V C00J 118.5(3) . .
N00E C00V C012 121.9(3) . .
C012 C00V C00J 119.7(3) . .
N00E C00W H00W 118.1 . .
N00E C00W C016 123.8(3) . .
C016 C00W H00W 118.1 . .
F00A C00X C00M 119.2(4) . .
F00A C00X C017 118.4(4) . .
C017 C00X C00M 122.4(4) . .
C010 C00Y H00Y 120.2 . .
C010 C00Y C011 119.6(4) . .
C011 C00Y H00Y 120.2 . .
C00I C00Z H00Z 120.4 . .
C00I C00Z C01B 119.1(4) . .
C01B C00Z H00Z 120.4 . .
C00K C010 H010 120.4 . .
C00Y C010 C00K 119.1(3) . .
C00Y C010 H010 120.4 . .
N00F C011 C00Y 123.1(3) . .
N00F C011 H011 118.4 . .
C00Y C011 H011 118.4 . .
C015 C012 C00V 118.9(3) . .
C01C C012 C00V 118.2(3) . .
C01C C012 C015 122.9(3) . .
O005 C013 C00P 118.5(3) . .
O00D C013 O005 126.5(3) . .
O00D C013 C00P 115.0(3) . .
F009 C014 C00P 118.8(3) . .
F009 C014 C018 118.1(4) . .
C018 C014 C00P 123.1(4) . .
C00N C015 C012 121.5(3) . .
C00N C015 H015 119.3 . .
C012 C015 H015 119.3 . .
C00W C016 H016 120.4 . .
C01C C016 C00W 119.3(4) . .
C01C C016 H016 120.4 . .
C00X C017 H017 120.4 . .
C00X C017 C018 119.2(4) . .
C018 C017 H017 120.4 . .
C014 C018 H018 120.7 . .
C017 C018 C014 118.7(4) . .
C017 C018 H018 120.7 . .
F00B C019 C00R 118.9(4) . .
F00B C019 C01B 118.3(4) . .
C00R C019 C01B 122.7(4) . .
C00H C01A C00T 117.8(4) . .
C00H C01A H01A 121.1 . .
C00T C01A H01A 121.1 . .
C00Z C01B H01B 121.0 . .
C019 C01B C00Z 118.0(4) . .
C019 C01B H01B 121.0 . .
C012 C01C H01C 120.4 . .
C016 C01C C012 119.2(3) . .
C016 C01C H01C 120.4 . .

loop_
_geom_bond_atom_site_label_1
_geom_bond_atom_site_label_2
_geom_bond_distance
_geom_bond_site_symmetry_2
Eu01 O003 2.380(2) .
Eu01 O005 2.380(2) 3_667
Eu01 O007 2.470(3) .
Eu01 O008 2.468(2) 3_667
Eu01 O00C 2.457(2) .
Eu01 O00D 2.361(2) .
Eu01 N00E 2.598(3) .
Eu01 N00F 2.601(3) .
F002 C00Q 1.355(4) .
O003 Eu01 2.708(2) 3_667
O003 C00S 1.271(4) .
F004 C00I 1.355(4) .
O005 Eu01 2.380(2) 3_667
O005 C013 1.263(4) .
F006 C00H 1.368(4) .
O007 C00G 1.258(4) .
O008 Eu01 2.468(2) 3_667
O008 C00S 1.252(4) .
F009 C014 1.359(4) .
F00A C00X 1.358(5) .
F00B C019 1.358(5) .
O00C C00G 1.269(4) .
O00D C013 1.248(4) .
N00E C00V 1.361(4) .
N00E C00W 1.327(4) .
N00F C00J 1.366(4) .
N00F C011 1.319(5) .
C00G C00O 1.508(5) .
C00H C00L 1.378(5) .
C00H C01A 1.372(6) .
C00I C00O 1.381(5) .
C00I C00Z 1.378(5) .
C00J C00K 1.414(5) .
C00J C00V 1.430(5) .
C00K C00N 1.427(5) .
C00K C010 1.408(5) .
C00L H00L 0.9500 .
C00L C00U 1.392(5) .
C00M H00M 0.9500 .
C00M C00P 1.392(5) .
C00M C00X 1.371(6) .
C00N H00N 0.9500 .
C00N C015 1.356(5) .
C00O C00R 1.394(5) .
C00P C013 1.502(5) .
C00P C014 1.383(5) .
C00Q C00T 1.380(5) .
C00Q C00U 1.380(5) .
C00R H00R 0.9500 .
C00R C019 1.367(5) .
C00S Eu01 2.927(3) 3_667
C00S C00U 1.502(5) .
C00T H00T 0.9500 .
C00T C01A 1.386(5) .
C00V C012 1.424(5) .
C00W H00W 0.9500 .
C00W C016 1.396(5) .
C00X C017 1.365(6) .
C00Y H00Y 0.9500 .
C00Y C010 1.359(5) .
C00Y C011 1.408(5) .
C00Z H00Z 0.9500 .
C00Z C01B 1.388(6) .
C010 H010 0.9500 .
C011 H011 0.9500 .
C012 C015 1.423(5) .
C012 C01C 1.395(5) .
C014 C018 1.374(6) .
C015 H015 0.9500 .
C016 H016 0.9500 .
C016 C01C 1.368(5) .
C017 H017 0.9500 .
C017 C018 1.372(6) .
C018 H018 0.9500 .
C019 C01B 1.379(6) .
C01A H01A 0.9500 .
C01B H01B 0.9500 .
C01C H01C 0.9500 .

loop_
_geom_torsion_atom_site_label_1
_geom_torsion_atom_site_label_2
_geom_torsion_atom_site_label_3
_geom_torsion_atom_site_label_4
_geom_torsion
_geom_torsion_site_symmetry_1
_geom_torsion_site_symmetry_4
Eu01 O003 C00S Eu01 -163.3(11) . 3_667
Eu01 O003 C00S O008 -178.2(9) . .
Eu01 O003 C00S O008 -14.9(3) 3_667 .
Eu01 O003 C00S C00U -3.3(13) . .
Eu01 O003 C00S C00U 160.0(3) 3_667 .
Eu01 O005 C013 O00D -20.7(5) 3_667 .
Eu01 O005 C013 C00P 157.0(2) 3_667 .
Eu01 O007 C00G O00C -0.8(4) . .
Eu01 O007 C00G C00O 177.7(3) . .
Eu01 O008 C00S O003 16.6(4) 3_667 .
Eu01 O008 C00S C00U -158.4(3) 3_667 .
Eu01 O00C C00G O007 0.8(4) . .
Eu01 O00C C00G C00O -177.7(3) . .
Eu01 O00D C013 O005 4.8(7) . .
Eu01 O00D C013 C00P -173.0(3) . .
Eu01 N00E C00V C00J -1.1(4) . .
Eu01 N00E C00V C012 179.1(2) . .
Eu01 N00E C00W C016 -179.5(3) . .
Eu01 N00F C00J C00K 178.8(2) . .
Eu01 N00F C00J C00V -2.3(4) . .
Eu01 N00F C011 C00Y -177.8(3) . .
Eu01 C00S C00U C00L 68.4(8) 3_667 .
Eu01 C00S C00U C00Q -106.1(7) 3_667 .
F002 C00Q C00T C01A -178.4(3) . .
F002 C00Q C00U C00L 176.6(3) . .
F002 C00Q C00U C00S -8.8(5) . .
O003 C00S C00U C00L -36.5(5) . .
O003 C00S C00U C00Q 149.1(3) . .
F004 C00I C00O C00G 4.7(6) . .
F004 C00I C00O C00R -178.8(3) . .
F004 C00I C00Z C01B 179.2(4) . .
F006 C00H C00L C00U 180.0(3) . .
F006 C00H C01A C00T 178.3(3) . .
O007 C00G C00O C00I -9.2(6) . .
O007 C00G C00O C00R 174.4(3) . .
O008 C00S C00U C00L 138.7(3) . .
O008 C00S C00U C00Q -35.8(5) . .
F009 C014 C018 C017 -178.9(4) . .
F00A C00X C017 C018 -179.5(4) . .
F00B C019 C01B C00Z 179.8(4) . .
O00C C00G C00O C00I 169.3(3) . .
O00C C00G C00O C00R -7.1(5) . .
N00E C00V C012 C015 -179.2(3) . .
N00E C00V C012 C01C 1.0(5) . .
N00E C00W C016 C01C -0.2(6) . .
N00F C00J C00K C00N 177.0(3) . .
N00F C00J C00K C010 -1.2(5) . .
N00F C00J C00V N00E 2.2(5) . .
N00F C00J C00V C012 -178.0(3) . .
C00G C00O C00R C019 176.5(3) . .
C00H C00L C00U C00Q 1.9(5) . .
C00H C00L C00U C00S -172.9(3) . .
C00I C00O C00R C019 -0.2(6) . .
C00I C00Z C01B C019 -0.7(6) . .
C00J N00F C011 C00Y 0.5(5) . .
C00J C00K C00N C015 0.8(5) . .
C00J C00K C010 C00Y 1.0(5) . .
C00J C00V C012 C015 1.0(5) . .
C00J C00V C012 C01C -178.8(3) . .
C00K C00J C00V N00E -178.8(3) . .
C00K C00J C00V C012 1.0(5) . .
C00K C00N C015 C012 1.3(5) . .
C00L C00H C01A C00T -2.3(6) . .
C00M C00P C013 O005 -135.4(4) . .
C00M C00P C013 O00D 42.6(5) . .
C00M C00P C014 F009 179.7(3) . .
C00M C00P C014 C018 -2.3(6) . .
C00M C00X C017 C018 0.1(7) . .
C00N C00K C010 C00Y -177.1(3) . .
C00O C00I C00Z C01B -1.1(7) . .
C00O C00R C019 F00B -179.4(3) . .
C00O C00R C019 C01B -1.6(6) . .
C00P C00M C00X F00A -179.7(3) . .
C00P C00M C00X C017 0.7(6) . .
C00P C014 C018 C017 3.0(7) . .
C00Q C00T C01A C00H 1.5(6) . .
C00R C019 C01B C00Z 2.0(7) . .
C00T C00Q C00U C00L -2.7(5) . .
C00T C00Q C00U C00S 171.9(3) . .
C00U C00Q C00T C01A 0.9(6) . .
C00V N00E C00W C016 1.3(5) . .
C00V C00J C00K C00N -1.9(5) . .
C00V C00J C00K C010 179.9(3) . .
C00V C012 C015 C00N -2.2(5) . .
C00V C012 C01C C016 0.1(5) . .
C00W N00E C00V C00J 178.1(3) . .
C00W N00E C00V C012 -1.7(5) . .
C00W C016 C01C C012 -0.5(6) . .
C00X C00M C00P C013 -175.2(3) . .
C00X C00M C00P C014 0.4(5) . .
C00X C017 C018 C014 -1.9(7) . .
C00Z C00I C00O C00G -174.9(4) . .
C00Z C00I C00O C00R 1.5(6) . .
C010 C00K C00N C015 178.9(3) . .
C010 C00Y C011 N00F -0.6(6) . .
C011 N00F C00J C00K 0.5(5) . .
C011 N00F C00J C00V 179.4(3) . .
C011 C00Y C010 C00K -0.1(5) . .
C013 C00P C014 F009 -5.0(6) . .
C013 C00P C014 C018 173.1(4) . .
C014 C00P C013 O005 49.3(5) . .
C014 C00P C013 O00D -132.7(4) . .
C015 C012 C01C C016 -179.7(3) . .
C01A C00H C00L C00U 0.5(6) . .
C01C C012 C015 C00N 177.6(3) . .
